data_2234209
loop_
_publ_author_name
'Chan, Gomathi'
'Awang, Khalijah'
'Ismail, Nor Hadiani'
'Ng, Seik Weng'
'Tiekink, Edward R. T.'

_publ_section_title
;
 6-[(2<i>E</i>)-3,7-Dimethylocta-2,6-dien-1-yl]-5,7-dihydroxy-8-(2-methylbutanoyl)-4-phenyl-2<i>H</i>-chromen-2-one--6-[(2<i>E</i>)-3,7-dimethylocta-2,6-dien-1-yl]-5,7-dihydroxy-8-(3-methylbutanoyl)-4-phenyl-2<i>H</i>-chromen-2-one
 (1/1) from <i>Mesua elegans</i>
;
_journal_coeditor_code HB6652
_journal_issue 4
_journal_name_full 'Acta Crystallographica Section E'
_journal_page_first o939
_journal_page_last o940
_journal_paper_doi 10.1107/S1600536812008628
_journal_volume 68
_journal_year 2012
_chemical_formula_iupac 'C30 H34 O5, C30 H34 O5'
_chemical_formula_moiety 'C30 H34 O5, C30 H34 O5'
_chemical_formula_sum 'C60 H68 O10'
_chemical_formula_weight 949.14
_chemical_name_systematic
;
6-[(2<i>E</i>)-3,7-Dimethylocta-2,6-dien-1-yl]-5,7-dihydroxy-8-(2-
methylbutanoyl)-4-phenyl-2<i>H</i>-chromen-2-one--6-[(2<i>E</i>)-3,7-
dimethylocta-2,6-dien-1-yl]-5,7-dihydroxy-8-(3-methylbutanoyl)-4-phenyl-
2<i>H</i>-chromen-2-one (1/1)
;
_space_group_IT_number 2
_symmetry_cell_setting triclinic
_symmetry_space_group_name_Hall '-P 1'
_symmetry_space_group_name_H-M 'P -1'
_atom_sites_solution_hydrogens geom
_atom_sites_solution_primary direct
_atom_sites_solution_secondary difmap
_audit_creation_method SHELXL-97
_cell_angle_alpha 91.955(3)
_cell_angle_beta 99.515(3)
_cell_angle_gamma 95.834(3)
_cell_formula_units_Z 1
_cell_length_a 5.9426(2)
_cell_length_b 13.4688(5)
_cell_length_c 16.3275(6)
_cell_measurement_reflns_used 8956
_cell_measurement_temperature 100(2)
_cell_measurement_theta_max 76.28
_cell_measurement_theta_min 2.75
_cell_volume 1280.47(8)
_computing_cell_refinement 'CrysAlis PRO (Agilent, 2011)'
_computing_data_collection 'CrysAlis PRO (Agilent, 2011)'
_computing_data_reduction 'CrysAlis PRO (Agilent, 2011)'
_computing_molecular_graphics 'ORTEP-3 (Farrugia, 1997) and DIAMOND (Brandenburg, 2006)'
_computing_publication_material 'publCIF (Westrip, 2010)'
_computing_structure_refinement 'SHELXL97 (Sheldrick, 2008)'
_computing_structure_solution 'SHELXS97 (Sheldrick, 2008)'
_diffrn_ambient_temperature 100(2)
_diffrn_detector_area_resol_mean 10.4041
_diffrn_measured_fraction_theta_full 0.989
_diffrn_measured_fraction_theta_max 0.989
_diffrn_measurement_device_type 'Agilent SuperNova Dual diffractometer with an Atlas detector'
_diffrn_measurement_method '\w scan'
_diffrn_radiation_monochromator Mirror
_diffrn_radiation_source 'SuperNova (Cu) X-ray Source'
_diffrn_radiation_type CuK\a
_diffrn_radiation_wavelength 1.54184
_diffrn_reflns_av_R_equivalents 0.0448
_diffrn_reflns_av_sigmaI/netI 0.0253
_diffrn_reflns_limit_h_max 7
_diffrn_reflns_limit_h_min -7
_diffrn_reflns_limit_k_max 16
_diffrn_reflns_limit_k_min -16
_diffrn_reflns_limit_l_max 20
_diffrn_reflns_limit_l_min -20
_diffrn_reflns_number 25960
_diffrn_reflns_theta_full 76.47
_diffrn_reflns_theta_max 76.47
_diffrn_reflns_theta_min 2.75
_diffrn_standards_decay_% 0
_diffrn_standards_interval_count 0
_diffrn_standards_interval_time 0
_diffrn_standards_number 0
_exptl_absorpt_coefficient_mu 0.662
_exptl_absorpt_correction_T_max 0.9676
_exptl_absorpt_correction_T_min 0.8261
_exptl_absorpt_correction_type multi-scan
_exptl_absorpt_process_details '(CrysAlis PRO; Agilent, 2011)'
_exptl_crystal_colour colourless
_exptl_crystal_density_diffrn 1.231
_exptl_crystal_density_method 'not measured'
_exptl_crystal_description prism
_exptl_crystal_F_000 508
_exptl_crystal_size_max 0.30
_exptl_crystal_size_mid 0.15
_exptl_crystal_size_min 0.05
_refine_diff_density_max 0.568
_refine_diff_density_min -0.534
_refine_ls_extinction_method none
_refine_ls_goodness_of_fit_ref 1.011
_refine_ls_hydrogen_treatment mixed
_refine_ls_matrix_type full
_refine_ls_number_parameters 363
_refine_ls_number_reflns 5330
_refine_ls_number_restraints 54
_refine_ls_restrained_S_all 1.034
_refine_ls_R_factor_all 0.0733
_refine_ls_R_factor_gt 0.0657
_refine_ls_shift/su_max 0.001
_refine_ls_shift/su_mean 0.001
_refine_ls_structure_factor_coef Fsqd
_refine_ls_weighting_details 'calc w=1/[\s^2^(Fo^2^)+(0.1357P)^2^+0.5208P] where P=(Fo^2^+2Fc^2^)/3'
_refine_ls_weighting_scheme calc
_refine_ls_wR_factor_gt 0.1971
_refine_ls_wR_factor_ref 0.2083
_reflns_number_gt 4528
_reflns_number_total 5330
_reflns_threshold_expression I>2\s(I)
_cod_data_source_file hb6652.cif
_cod_data_source_block I
_cod_database_code 2234209
_cod_database_fobs_code 2234209

loop_
_symmetry_equiv_pos_as_xyz
'x, y, z'
'-x, -y, -z'

loop_
_atom_site_type_symbol
_atom_site_label
_atom_site_fract_x
_atom_site_fract_y
_atom_site_fract_z
_atom_site_U_iso_or_equiv
_atom_site_adp_type
_atom_site_calc_flag
_atom_site_refinement_flags
_atom_site_occupancy
_atom_site_symmetry_multiplicity
_atom_site_disorder_assembly
_atom_site_disorder_group
O O1 0.9303(2) 0.47777(9) 0.36863(8) 0.0331(3) Uani d . 1 1 . .
O O2 1.2727(2) 0.55978(10) 0.41312(9) 0.0390(3) Uani d . 1 1 . .
O O3 0.7244(2) 0.13093(9) 0.41205(9) 0.0399(4) Uani d D 1 1 . .
H H3o 0.851(3) 0.138(2) 0.4450(14) 0.052(7) Uiso d D 1 1 . .
O O4 0.1977(2) 0.30693(11) 0.25255(9) 0.0415(4) Uani d D 1 1 . .
H H4o 0.198(6) 0.3641(14) 0.232(2) 0.080(10) Uiso d D 1 1 . .
O O5 0.284(4) 0.473(2) 0.218(3) 0.046(2) Uani d PD 0.50 1 A 1
O O5' 0.308(4) 0.489(2) 0.223(3) 0.046(2) Uani d PD 0.50 1 B 2
C C1 1.1476(3) 0.48355(13) 0.41647(12) 0.0329(4) Uani d . 1 1 . .
C C2 1.1949(3) 0.40121(13) 0.46801(11) 0.0325(4) Uani d . 1 1 . .
H H2 1.3363 0.4046 0.5055 0.039 Uiso calc R 1 1 . .
C C3 1.0417(3) 0.31880(13) 0.46420(11) 0.0311(4) Uani d . 1 1 . .
C C4 0.8304(3) 0.30996(13) 0.40438(11) 0.0308(4) Uani d . 1 1 . .
C C5 0.6749(3) 0.22155(13) 0.38407(11) 0.0326(4) Uani d . 1 1 . .
C C6 0.4647(3) 0.22110(13) 0.33394(11) 0.0340(4) Uani d . 1 1 . .
C C7 0.4069(3) 0.31019(14) 0.29808(11) 0.0344(4) Uani d . 1 1 . .
C C8 0.5641(3) 0.39885(14) 0.30749(11) 0.0344(4) Uani d D 1 1 . .
C C9 0.7747(3) 0.39437(13) 0.36031(11) 0.0314(4) Uani d . 1 1 . .
C C10 1.0886(3) 0.24091(13) 0.52593(11) 0.0330(4) Uani d . 1 1 . .
C C11 1.2800(4) 0.18927(16) 0.52804(13) 0.0422(5) Uani d . 1 1 . .
H H11 1.3861 0.2055 0.4917 0.051 Uiso calc R 1 1 . .
C C12 1.3170(4) 0.11372(18) 0.58338(15) 0.0508(6) Uani d . 1 1 . .
H H12 1.4461 0.0774 0.5836 0.061 Uiso calc R 1 1 . .
C C13 1.1665(4) 0.09147(16) 0.63781(14) 0.0475(5) Uani d . 1 1 . .
H H13 1.1912 0.0395 0.6751 0.057 Uiso calc R 1 1 . .
C C14 0.9803(4) 0.14473(15) 0.63803(13) 0.0439(5) Uani d . 1 1 . .
H H14 0.8794 0.1305 0.6766 0.053 Uiso calc R 1 1 . .
C C15 0.9392(4) 0.21920(14) 0.58222(13) 0.0390(4) Uani d . 1 1 . .
H H15 0.8098 0.2552 0.5824 0.047 Uiso calc R 1 1 . .
C C16 0.3045(3) 0.12556(14) 0.31303(12) 0.0372(4) Uani d . 1 1 . .
H H16A 0.3228 0.0817 0.3606 0.045 Uiso calc R 1 1 . .
H H16B 0.1435 0.1414 0.3026 0.045 Uiso calc R 1 1 . .
C C17 0.3576(3) 0.07200(14) 0.23678(13) 0.0377(4) Uani d . 1 1 . .
H H17 0.5157 0.0679 0.2355 0.045 Uiso calc R 1 1 . .
C C18 0.2122(3) 0.03001(13) 0.17137(12) 0.0336(4) Uani d . 1 1 . .
C C19 -0.0431(3) 0.02650(17) 0.16256(13) 0.0427(5) Uani d . 1 1 . .
H H19A -0.0823 0.0682 0.2074 0.064 Uiso calc R 1 1 . .
H H19B -0.1095 -0.0426 0.1658 0.064 Uiso calc R 1 1 . .
H H19C -0.1049 0.0516 0.1087 0.064 Uiso calc R 1 1 . .
C C20 0.2995(3) -0.01785(14) 0.09938(12) 0.0378(4) Uani d . 1 1 . .
H H20A 0.4624 0.0082 0.1015 0.045 Uiso calc R 1 1 . .
H H20B 0.2117 0.0022 0.0468 0.045 Uiso calc R 1 1 . .
C C21 0.2809(5) -0.13182(16) 0.09853(15) 0.0547(6) Uani d . 1 1 . .
H H21A 0.3737 -0.1526 0.1499 0.066 Uiso calc R 1 1 . .
H H21B 0.1191 -0.1584 0.0979 0.066 Uiso calc R 1 1 . .
C C22 0.3627(5) -0.17516(16) 0.02434(15) 0.0501(5) Uani d . 1 1 . .
H H22 0.5179 -0.1552 0.0197 0.060 Uiso calc R 1 1 . .
C C23 0.2449(4) -0.23810(17) -0.03575(14) 0.0501(5) Uani d . 1 1 . .
C C24 0.3472(5) -0.27142(19) -0.10876(16) 0.0590(6) Uani d . 1 1 . .
H H24A 0.5074 -0.2421 -0.1023 0.089 Uiso calc R 1 1 . .
H H24B 0.2603 -0.2494 -0.1600 0.089 Uiso calc R 1 1 . .
H H24C 0.3409 -0.3445 -0.1116 0.089 Uiso calc R 1 1 . .
C C25 0.0024(6) -0.2785(4) -0.0393(2) 0.0989(14) Uani d . 1 1 . .
H H25A -0.0533 -0.2536 0.0100 0.148 Uiso calc R 1 1 . .
H H25B -0.0096 -0.3517 -0.0407 0.148 Uiso calc R 1 1 . .
H H25C -0.0907 -0.2570 -0.0895 0.148 Uiso calc R 1 1 . .
C C26 0.480(2) 0.4832(7) 0.2594(10) 0.0424(9) Uani d PD 0.50 1 A 1
C C27 0.6207(16) 0.5821(7) 0.2569(5) 0.0590(13) Uani d PD 0.50 1 A 1
H H27 0.7212 0.5942 0.3125 0.071 Uiso calc PR 0.50 1 A 1
C C26' 0.506(2) 0.4880(7) 0.2608(9) 0.0424(9) Uani d PD 0.50 1 B 2
C C27' 0.6741(18) 0.5785(8) 0.2554(6) 0.0590(13) Uani d PD 0.50 1 B 2
H H27A 0.8304 0.5578 0.2586 0.071 Uiso calc PR 0.50 1 B 2
H H27B 0.6755 0.6263 0.3029 0.071 Uiso calc PR 0.50 1 B 2
C C28 0.7818(6) 0.5736(2) 0.1937(2) 0.0311(7) Uani d PDU 0.50 1 A 1
H H28A 0.8578 0.5118 0.2025 0.037 Uiso calc PR 0.50 1 A 1
H H28B 0.6900 0.5676 0.1370 0.037 Uiso calc PR 0.50 1 A 1
C C29 0.9641(7) 0.6620(3) 0.1995(3) 0.0458(9) Uani d PDU 0.50 1 A 1
H H29A 1.0600 0.6530 0.1570 0.069 Uiso calc PR 0.50 1 A 1
H H29B 1.0598 0.6668 0.2547 0.069 Uiso calc PR 0.50 1 A 1
H H29C 0.8902 0.7235 0.1905 0.069 Uiso calc PR 0.50 1 A 1
C C30 0.4816(13) 0.6723(6) 0.2447(5) 0.117(3) Uani d PDU 0.50 1 A 1
H H30A 0.3892 0.6764 0.2889 0.176 Uiso calc PR 0.50 1 A 1
H H30B 0.3803 0.6642 0.1905 0.176 Uiso calc PR 0.50 1 A 1
H H30C 0.5868 0.7336 0.2469 0.176 Uiso calc PR 0.50 1 A 1
C C28' 0.6076(11) 0.6297(4) 0.1732(3) 0.0737(16) Uani d PDU 0.50 1 B 2
H H28' 0.4480 0.6489 0.1690 0.088 Uiso calc PR 0.50 1 B 2
C C29' 0.7783(13) 0.7238(4) 0.1787(4) 0.089(2) Uani d PDU 0.50 1 B 2
H H29D 0.7365 0.7635 0.1304 0.133 Uiso calc PR 0.50 1 B 2
H H29E 0.9333 0.7046 0.1794 0.133 Uiso calc PR 0.50 1 B 2
H H29F 0.7744 0.7635 0.2298 0.133 Uiso calc PR 0.50 1 B 2
C C30' 0.6254(7) 0.5651(3) 0.0980(2) 0.0362(8) Uani d PDU 0.50 1 B 2
H H30D 0.5155 0.5051 0.0944 0.054 Uiso calc PR 0.50 1 B 2
H H30E 0.7814 0.5457 0.1029 0.054 Uiso calc PR 0.50 1 B 2
H H30F 0.5910 0.6025 0.0479 0.054 Uiso calc PR 0.50 1 B 2

loop_
_atom_site_aniso_label
_atom_site_aniso_U_11
_atom_site_aniso_U_22
_atom_site_aniso_U_33
_atom_site_aniso_U_12
_atom_site_aniso_U_13
_atom_site_aniso_U_23
O1 0.0368(7) 0.0244(6) 0.0359(7) -0.0024(5) 0.0040(5) -0.0023(5)
O2 0.0393(7) 0.0253(6) 0.0494(8) -0.0036(5) 0.0038(6) -0.0011(5)
O3 0.0433(8) 0.0231(6) 0.0500(8) -0.0009(5) 0.0025(6) -0.0037(5)
O4 0.0383(7) 0.0393(8) 0.0431(8) -0.0025(6) 0.0004(6) -0.0012(6)
O5 0.049(4) 0.029(7) 0.051(4) -0.010(4) -0.012(3) 0.001(6)
O5' 0.049(4) 0.029(7) 0.051(4) -0.010(4) -0.012(3) 0.001(6)
C1 0.0351(9) 0.0258(8) 0.0366(9) -0.0003(7) 0.0062(7) -0.0049(7)
C2 0.0335(9) 0.0274(9) 0.0351(9) -0.0004(7) 0.0045(7) -0.0024(7)
C3 0.0353(9) 0.0255(8) 0.0329(9) 0.0016(7) 0.0089(7) -0.0044(6)
C4 0.0338(9) 0.0259(8) 0.0323(8) -0.0013(7) 0.0084(7) -0.0039(6)
C5 0.0381(9) 0.0248(8) 0.0351(9) 0.0001(7) 0.0098(7) -0.0042(7)
C6 0.0366(9) 0.0285(9) 0.0359(9) -0.0041(7) 0.0089(7) -0.0066(7)
C7 0.0364(9) 0.0337(9) 0.0317(9) -0.0013(7) 0.0061(7) -0.0055(7)
C8 0.0406(10) 0.0302(9) 0.0306(8) -0.0019(7) 0.0056(7) -0.0032(7)
C9 0.0355(9) 0.0263(8) 0.0315(8) -0.0027(7) 0.0083(7) -0.0054(6)
C10 0.0386(9) 0.0248(8) 0.0338(9) -0.0015(7) 0.0052(7) -0.0029(7)
C11 0.0449(11) 0.0420(11) 0.0431(11) 0.0092(9) 0.0131(9) 0.0075(8)
C12 0.0566(13) 0.0470(12) 0.0535(13) 0.0172(10) 0.0144(10) 0.0115(10)
C13 0.0650(14) 0.0336(10) 0.0455(11) 0.0064(9) 0.0128(10) 0.0069(8)
C14 0.0588(13) 0.0320(10) 0.0441(11) 0.0018(9) 0.0198(9) 0.0035(8)
C15 0.0453(11) 0.0293(9) 0.0441(10) 0.0029(8) 0.0137(8) -0.0001(7)
C16 0.0371(9) 0.0306(9) 0.0415(10) -0.0047(7) 0.0067(8) -0.0072(7)
C17 0.0322(9) 0.0322(9) 0.0470(11) 0.0008(7) 0.0055(8) -0.0077(8)
C18 0.0356(9) 0.0264(8) 0.0379(9) -0.0008(7) 0.0060(7) -0.0002(7)
C19 0.0368(10) 0.0494(12) 0.0400(10) -0.0012(8) 0.0056(8) -0.0044(8)
C20 0.0386(10) 0.0322(9) 0.0409(10) -0.0008(7) 0.0064(8) -0.0050(7)
C21 0.0848(18) 0.0338(11) 0.0472(12) 0.0082(11) 0.0157(12) -0.0017(9)
C22 0.0640(14) 0.0358(11) 0.0521(13) 0.0076(10) 0.0146(11) -0.0051(9)
C23 0.0633(14) 0.0430(11) 0.0439(11) 0.0074(10) 0.0083(10) -0.0009(9)
C24 0.0779(17) 0.0476(13) 0.0526(13) 0.0122(12) 0.0136(12) -0.0113(10)
C25 0.084(2) 0.146(4) 0.0572(17) -0.037(2) 0.0231(16) -0.030(2)
C26 0.048(3) 0.0361(12) 0.0364(11) -0.0067(14) -0.0059(15) 0.0013(10)
C27 0.051(4) 0.0474(15) 0.0629(16) -0.020(2) -0.0257(19) 0.0194(12)
C26' 0.048(3) 0.0361(12) 0.0364(11) -0.0067(14) -0.0059(15) 0.0013(10)
C27' 0.051(4) 0.0474(15) 0.0629(16) -0.020(2) -0.0257(19) 0.0194(12)
C28 0.0366(17) 0.0258(16) 0.0301(16) 0.0024(13) 0.0019(13) 0.0110(12)
C29 0.050(2) 0.0336(19) 0.054(2) -0.0012(17) 0.0135(19) 0.0053(17)
C30 0.115(6) 0.101(5) 0.114(6) -0.012(5) -0.033(5) 0.032(5)
C28' 0.078(4) 0.064(3) 0.073(4) -0.001(3) -0.001(3) 0.005(3)
C29' 0.101(5) 0.068(4) 0.089(4) -0.005(3) -0.004(4) 0.017(3)
C30' 0.051(2) 0.0264(16) 0.0316(17) -0.0002(15) 0.0093(15) 0.0057(13)

loop_
_atom_type_symbol
_atom_type_description
_atom_type_scat_dispersion_real
_atom_type_scat_dispersion_imag
_atom_type_scat_source
C C 0.0181 0.0091 'International Tables Vol C Tables 4.2.6.8 and 6.1.1.4'
H H 0.0000 0.0000 'International Tables Vol C Tables 4.2.6.8 and 6.1.1.4'
O O 0.0492 0.0322 'International Tables Vol C Tables 4.2.6.8 and 6.1.1.4'

loop_
_geom_angle_atom_site_label_1
_geom_angle_atom_site_label_2
_geom_angle_atom_site_label_3
_geom_angle
C9 O1 C1 123.73(14)
C5 O3 H3o 108.8(19)
C7 O4 H4o 103(2)
O2 C1 O1 116.26(17)
O2 C1 C2 127.17(18)
O1 C1 C2 116.46(15)
C3 C2 C1 121.27(17)
C3 C2 H2 119.4
C1 C2 H2 119.4
C2 C3 C4 120.15(17)
C2 C3 C10 118.72(17)
C4 C3 C10 121.03(15)
C9 C4 C5 116.29(17)
C9 C4 C3 118.02(16)
C5 C4 C3 125.66(17)
O3 C5 C6 114.94(16)
O3 C5 C4 122.49(17)
C6 C5 C4 122.57(17)
C5 C6 C7 118.48(16)
C5 C6 C16 121.17(17)
C7 C6 C16 120.24(17)
O4 C7 C6 116.21(16)
O4 C7 C8 121.54(17)
C6 C7 C8 122.22(17)
C9 C8 C7 116.14(17)
C9 C8 C26 129.2(6)
C7 C8 C26 114.7(6)
C9 C8 C26' 123.4(6)
C7 C8 C26' 120.5(6)
O1 C9 C8 117.12(16)
O1 C9 C4 119.40(16)
C8 C9 C4 123.48(16)
C11 C10 C15 119.28(18)
C11 C10 C3 120.61(17)
C15 C10 C3 120.11(17)
C10 C11 C12 120.20(19)
C10 C11 H11 119.9
C12 C11 H11 119.9
C13 C12 C11 120.2(2)
C13 C12 H12 119.9
C11 C12 H12 119.9
C14 C13 C12 120.0(2)
C14 C13 H13 120.0
C12 C13 H13 120.0
C13 C14 C15 120.48(19)
C13 C14 H14 119.8
C15 C14 H14 119.8
C14 C15 C10 119.84(19)
C14 C15 H15 120.1
C10 C15 H15 120.1
C17 C16 C6 110.01(16)
C17 C16 H16A 109.7
C6 C16 H16A 109.7
C17 C16 H16B 109.7
C6 C16 H16B 109.7
H16A C16 H16B 108.2
C18 C17 C16 128.44(18)
C18 C17 H17 115.8
C16 C17 H17 115.8
C17 C18 C19 123.89(18)
C17 C18 C20 120.64(18)
C19 C18 C20 115.46(16)
C18 C19 H19A 109.5
C18 C19 H19B 109.5
H19A C19 H19B 109.5
C18 C19 H19C 109.5
H19A C19 H19C 109.5
H19B C19 H19C 109.5
C18 C20 C21 114.04(17)
C18 C20 H20A 108.7
C21 C20 H20A 108.7
C18 C20 H20B 108.7
C21 C20 H20B 108.7
H20A C20 H20B 107.6
C22 C21 C20 111.63(19)
C22 C21 H21A 109.3
C20 C21 H21A 109.3
C22 C21 H21B 109.3
C20 C21 H21B 109.3
H21A C21 H21B 108.0
C23 C22 C21 128.0(2)
C23 C22 H22 116.0
C21 C22 H22 116.0
C22 C23 C25 124.1(2)
C22 C23 C24 122.0(2)
C25 C23 C24 113.8(2)
C23 C24 H24A 109.5
C23 C24 H24B 109.5
H24A C24 H24B 109.5
C23 C24 H24C 109.5
H24A C24 H24C 109.5
H24B C24 H24C 109.5
C23 C25 H25A 109.5
C23 C25 H25B 109.5
H25A C25 H25B 109.5
C23 C25 H25C 109.5
H25A C25 H25C 109.5
H25B C25 H25C 109.5
O5 C26 C8 119.2(19)
O5 C26 C27 116.9(16)
C8 C26 C27 123.9(8)
C26 C27 C28 109.4(9)
C26 C27 C30 115.0(7)
C28 C27 C30 113.0(5)
C26 C27 H27 106.2
C28 C27 H27 106.2
C30 C27 H27 106.2
O5' C26' C8 118.4(19)
O5' C26' C27' 117.3(17)
C8 C26' C27' 124.3(9)
C26' C27' C28' 110.6(7)
C26' C27' H27A 109.5
C28' C27' H27A 109.5
C26' C27' H27B 109.5
C28' C27' H27B 109.5
H27A C27' H27B 108.1
C29 C28 C27 113.2(5)
C29 C28 H28A 108.9
C27 C28 H28A 108.9
C29 C28 H28B 108.9
C27 C28 H28B 108.9
H28A C28 H28B 107.8
C28 C29 H29A 109.5
C28 C29 H29B 109.5
H29A C29 H29B 109.5
C28 C29 H29C 109.5
H29A C29 H29C 109.5
H29B C29 H29C 109.5
C27 C30 H30A 109.5
C27 C30 H30B 109.5
H30A C30 H30B 109.5
C27 C30 H30C 109.5
H30A C30 H30C 109.5
H30B C30 H30C 109.5
C30' C28' C29' 109.5(4)
C30' C28' C27' 112.7(6)
C29' C28' C27' 105.2(7)
C30' C28' H28' 109.8
C29' C28' H28' 109.8
C27' C28' H28' 109.8
C28' C29' H29D 109.5
C28' C29' H29E 109.5
H29D C29' H29E 109.5
C28' C29' H29F 109.5
H29D C29' H29F 109.5
H29E C29' H29F 109.5
C28' C30' H30D 109.5
C28' C30' H30E 109.5
H30D C30' H30E 109.5
C28' C30' H30F 109.5
H30D C30' H30F 109.5
H30E C30' H30F 109.5

loop_
_geom_bond_atom_site_label_1
_geom_bond_atom_site_label_2
_geom_bond_distance
O1 C9 1.368(2)
O1 C1 1.388(2)
O2 C1 1.213(2)
O3 C5 1.361(2)
O3 H3o 0.844(10)
O4 C7 1.335(2)
O4 H4o 0.853(10)
O5 C26 1.240(6)
O5' C26' 1.238(6)
C1 C2 1.437(3)
C2 C3 1.355(2)
C2 H2 0.9500
C3 C4 1.450(3)
C3 C10 1.494(2)
C4 C9 1.405(3)
C4 C5 1.425(2)
C5 C6 1.375(3)
C6 C7 1.402(3)
C6 C16 1.514(2)
C7 C8 1.427(3)
C8 C9 1.405(3)
C8 C26 1.483(6)
C8 C26' 1.484(6)
C10 C11 1.389(3)
C10 C15 1.398(3)
C11 C12 1.394(3)
C11 H11 0.9500
C12 C13 1.380(3)
C12 H12 0.9500
C13 C14 1.379(3)
C13 H13 0.9500
C14 C15 1.391(3)
C14 H14 0.9500
C15 H15 0.9500
C16 C17 1.511(3)
C16 H16A 0.9900
C16 H16B 0.9900
C17 C18 1.327(3)
C17 H17 0.9500
C18 C19 1.496(3)
C18 C20 1.511(3)
C19 H19A 0.9800
C19 H19B 0.9800
C19 H19C 0.9800
C20 C21 1.527(3)
C20 H20A 0.9900
C20 H20B 0.9900
C21 C22 1.499(3)
C21 H21A 0.9900
C21 H21B 0.9900
C22 C23 1.329(3)
C22 H22 0.9500
C23 C25 1.479(4)
C23 C24 1.500(3)
C24 H24A 0.9800
C24 H24B 0.9800
C24 H24C 0.9800
C25 H25A 0.9800
C25 H25B 0.9800
C25 H25C 0.9800
C26 C27 1.504(6)
C27 C28 1.528(4)
C27 C30 1.538(5)
C27 H27 1.0000
C26' C27' 1.510(6)
C27' C28' 1.541(11)
C27' H27A 0.9900
C27' H27B 0.9900
C28 C29 1.516(4)
C28 H28A 0.9900
C28 H28B 0.9900
C29 H29A 0.9800
C29 H29B 0.9800
C29 H29C 0.9800
C30 H30A 0.9800
C30 H30B 0.9800
C30 H30C 0.9800
C28' C30' 1.505(4)
C28' C29' 1.531(4)
C28' H28' 1.0000
C29' H29D 0.9800
C29' H29E 0.9800
C29' H29F 0.9800
C30' H30D 0.9800
C30' H30E 0.9800
C30' H30F 0.9800

loop_
_geom_hbond_atom_site_label_D
_geom_hbond_atom_site_label_H
_geom_hbond_atom_site_label_A
_geom_hbond_site_symmetry_A
_geom_hbond_distance_DH
_geom_hbond_distance_HA
_geom_hbond_distance_DA
_geom_hbond_angle_DHA
O4 H4o O5 . 0.850(10) 1.54(4) 2.35(3) 158(4)
O4 H4o O5' . 0.850(10) 1.76(4) 2.55(3) 154(3)
O3 H3o Cg1 . 0.84(2) 2.56(4) 3.355(2) 158(4)
C2 H2 O2 2_866 0.95 2.47 3.408(2) 169
C15 H15 O2 2_766 0.95 2.59 3.351(2) 137

loop_
_geom_torsion_atom_site_label_1
_geom_torsion_atom_site_label_2
_geom_torsion_atom_site_label_3
_geom_torsion_atom_site_label_4
_geom_torsion
C9 O1 C1 O2 174.82(16)
C9 O1 C1 C2 -8.6(2)
O2 C1 C2 C3 -178.28(18)
O1 C1 C2 C3 5.6(3)
C1 C2 C3 C4 3.2(3)
C1 C2 C3 C10 -173.11(16)
C2 C3 C4 C9 -9.5(3)
C10 C3 C4 C9 166.80(16)
C2 C3 C4 C5 168.59(17)
C10 C3 C4 C5 -15.1(3)
C9 C4 C5 O3 169.56(16)
C3 C4 C5 O3 -8.5(3)
C9 C4 C5 C6 -9.6(3)
C3 C4 C5 C6 172.29(17)
O3 C5 C6 C7 -175.86(16)
C4 C5 C6 C7 3.4(3)
O3 C5 C6 C16 0.2(3)
C4 C5 C6 C16 179.46(16)
C5 C6 C7 O4 -177.50(16)
C16 C6 C7 O4 6.4(3)
C5 C6 C7 C8 4.2(3)
C16 C6 C7 C8 -171.91(17)
O4 C7 C8 C9 176.91(16)
C6 C7 C8 C9 -4.9(3)
O4 C7 C8 C26 -3.1(8)
C6 C7 C8 C26 175.1(8)
O4 C7 C8 C26' -5.2(8)
C6 C7 C8 C26' 173.0(8)
C1 O1 C9 C8 -177.96(15)
C1 O1 C9 C4 2.4(2)
C7 C8 C9 O1 178.44(15)
C26 C8 C9 O1 -1.5(9)
C26' C8 C9 O1 0.6(9)
C7 C8 C9 C4 -2.0(3)
C26 C8 C9 C4 178.1(9)
C26' C8 C9 C4 -179.8(8)
C5 C4 C9 O1 -171.55(15)
C3 C4 C9 O1 6.7(2)
C5 C4 C9 C8 8.9(3)
C3 C4 C9 C8 -172.90(16)
C2 C3 C10 C11 -63.0(2)
C4 C3 C10 C11 120.7(2)
C2 C3 C10 C15 117.1(2)
C4 C3 C10 C15 -59.2(2)
C15 C10 C11 C12 2.7(3)
C3 C10 C11 C12 -177.2(2)
C10 C11 C12 C13 -1.6(4)
C11 C12 C13 C14 -0.6(4)
C12 C13 C14 C15 1.7(3)
C13 C14 C15 C10 -0.6(3)
C11 C10 C15 C14 -1.6(3)
C3 C10 C15 C14 178.26(18)
C5 C6 C16 C17 -87.8(2)
C7 C6 C16 C17 88.2(2)
C6 C16 C17 C18 -135.2(2)
C16 C17 C18 C19 -1.5(3)
C16 C17 C18 C20 178.18(18)
C17 C18 C20 C21 102.3(2)
C19 C18 C20 C21 -78.0(2)
C18 C20 C21 C22 178.11(19)
C20 C21 C22 C23 -119.9(3)
C21 C22 C23 C25 -0.6(5)
C21 C22 C23 C24 177.0(2)
C9 C8 C26 O5 -177.9(19)
C7 C8 C26 O5 2.2(10)
C26' C8 C26 O5 165(12)
C9 C8 C26 C27 2.8(19)
C7 C8 C26 C27 -177.2(10)
C26' C8 C26 C27 -14(12)
O5 C26 C27 C28 -97.7(14)
C8 C26 C27 C28 81.7(14)
O5 C26 C27 C30 30.8(11)
C8 C26 C27 C30 -149.8(11)
C9 C8 C26' O5' -172.3(17)
C7 C8 C26' O5' 9.9(9)
C26 C8 C26' O5' -8(14)
C9 C8 C26' C27' 8.4(18)
C7 C8 C26' C27' -169.4(9)
C26 C8 C26' C27' 173(14)
O5' C26' C27' C28' -27.9(12)
C8 C26' C27' C28' 151.4(12)
C26 C27 C28 C29 -167.9(5)
C30 C27 C28 C29 62.5(9)
C26' C27' C28' C30' -65.2(9)
C26' C27' C28' C29' 175.6(8)
